data_4066491
loop_
_publ_author_name
'Hsu, Yu-Lin'
'Liang, Lan-Chang'

_publ_section_title
;
 Alkali Metal Complexes of atert-Butylphosphine-Bridged Biphenolate Ligand
;
_journal_issue 23
_journal_name_full Organometallics
_journal_page_first 6201
_journal_paper_doi 10.1021/om100495e
_journal_volume 29
_journal_year 2010
_chemical_formula_moiety 'C32 H51 O2 P'
_chemical_formula_sum 'C32 H51 O2 P'
_chemical_formula_weight 498.70
_chemical_name_systematic
;
 ?
;
_space_group_IT_number 19
_symmetry_cell_setting orthorhombic
_symmetry_space_group_name_Hall 'P 2ac 2ab'
_symmetry_space_group_name_H-M 'P 21 21 21'
_atom_sites_solution_hydrogens geom
_atom_sites_solution_primary direct
_atom_sites_solution_secondary difmap
_audit_creation_method SHELXL-97
_cell_angle_alpha 90.00
_cell_angle_beta 90.00
_cell_angle_gamma 90.00
_cell_formula_units_Z 4
_cell_length_a 14.0289(8)
_cell_length_b 14.5112(8)
_cell_length_c 14.9869(8)
_cell_measurement_reflns_used 0
_cell_measurement_temperature 200(2)
_cell_measurement_theta_max 0
_cell_measurement_theta_min 0
_cell_volume 3051.0(3)
_computing_molecular_graphics 'Ortep-3 for Windows (Farrugia, 1997)'
_computing_publication_material 'WinGX publication routines (Farrugia, 1999)'
_computing_structure_refinement 'SHELXL-97 (Sheldrick, 1997)'
_computing_structure_solution 'SHELXS-86 (Sheldrick, 1986)'
_diffrn_ambient_temperature 200(2)
_diffrn_measured_fraction_theta_full 0.961
_diffrn_measured_fraction_theta_max 0.961
_diffrn_radiation_monochromator graphite
_diffrn_radiation_source 'fine-focus sealed tube'
_diffrn_radiation_type MoK\a
_diffrn_radiation_wavelength 0.71073
_diffrn_reflns_av_R_equivalents 0.0850
_diffrn_reflns_av_sigmaI/netI 0.1174
_diffrn_reflns_limit_h_max 16
_diffrn_reflns_limit_h_min -14
_diffrn_reflns_limit_k_max 9
_diffrn_reflns_limit_k_min -17
_diffrn_reflns_limit_l_max 17
_diffrn_reflns_limit_l_min -17
_diffrn_reflns_number 11099
_diffrn_reflns_theta_full 25.02
_diffrn_reflns_theta_max 25.02
_diffrn_reflns_theta_min 1.95
_exptl_absorpt_coefficient_mu 0.115
_exptl_absorpt_correction_T_max 0.9954
_exptl_absorpt_correction_T_min 0.9752
_exptl_absorpt_correction_type multi-scan
_exptl_crystal_colour 'pale yellow'
_exptl_crystal_density_diffrn 1.086
_exptl_crystal_density_method 'not measured'
_exptl_crystal_description prism
_exptl_crystal_F_000 1096
_exptl_crystal_size_max 0.22
_exptl_crystal_size_mid 0.09
_exptl_crystal_size_min 0.04
_refine_diff_density_max 0.189
_refine_diff_density_min -0.201
_refine_diff_density_rms 0.045
_refine_ls_abs_structure_details 'Flack H D (1983), Acta Cryst. A39, 876-881'
_refine_ls_abs_structure_Flack 0.05(15)
_refine_ls_extinction_method none
_refine_ls_goodness_of_fit_ref 0.921
_refine_ls_hydrogen_treatment fixed
_refine_ls_matrix_type full
_refine_ls_number_parameters 316
_refine_ls_number_reflns 4830
_refine_ls_number_restraints 0
_refine_ls_restrained_S_all 0.921
_refine_ls_R_factor_all 0.1112
_refine_ls_R_factor_gt 0.0543
_refine_ls_shift/su_max 0.000
_refine_ls_shift/su_mean 0.000
_refine_ls_structure_factor_coef Fsqd
_refine_ls_weighting_details 'calc w=1/[\s^2^(Fo^2^)+(0.0543P)^2^+0.0000P] where P=(Fo^2^+2Fc^2^)/3'
_refine_ls_weighting_scheme calc
_refine_ls_wR_factor_gt 0.1046
_refine_ls_wR_factor_ref 0.1278
_reflns_number_gt 2990
_reflns_number_total 4830
_reflns_threshold_expression >2sigma(I)
_cod_data_source_file om100495e_si_002.cif
_cod_data_source_block a10409_tBu
_cod_database_code 4066491

loop_
_symmetry_equiv_pos_as_xyz
'x, y, z'
'-x+1/2, -y, z+1/2'
'-x, y+1/2, -z+1/2'
'x+1/2, -y+1/2, -z'

loop_
_atom_site_label
_atom_site_type_symbol
_atom_site_fract_x
_atom_site_fract_y
_atom_site_fract_z
_atom_site_U_iso_or_equiv
_atom_site_adp_type
_atom_site_occupancy
_atom_site_symmetry_multiplicity
_atom_site_calc_flag
_atom_site_refinement_flags
C1 C 0.4010(3) 0.0504(3) 0.8256(2) 0.0288(10) Uani 1 1 d .
C2 C 0.4107(3) 0.1005(3) 0.9053(2) 0.0312(11) Uani 1 1 d .
C3 C 0.3469(3) 0.1721(3) 0.9273(2) 0.0300(10) Uani 1 1 d .
C4 C 0.3594(3) 0.2287(3) 1.0136(3) 0.0413(12) Uani 1 1 d .
C5 C 0.3582(4) 0.1653(3) 1.0953(3) 0.0541(14) Uani 1 1 d .
H5A H 0.3672 0.2022 1.1495 0.081 Uiso 1 1 calc R
H5B H 0.4098 0.1201 1.0903 0.081 Uiso 1 1 calc R
H5C H 0.2969 0.1332 1.0984 0.081 Uiso 1 1 calc R
C6 C 0.2805(4) 0.3000(4) 1.0249(3) 0.0614(15) Uani 1 1 d .
H6A H 0.2911 0.3347 1.0801 0.092 Uiso 1 1 calc R
H6B H 0.2187 0.2687 1.0279 0.092 Uiso 1 1 calc R
H6C H 0.2811 0.3423 0.9740 0.092 Uiso 1 1 calc R
C7 C 0.4554(4) 0.2801(4) 1.0100(3) 0.0629(16) Uani 1 1 d .
H7A H 0.4641 0.3157 1.0649 0.094 Uiso 1 1 calc R
H7B H 0.4559 0.3218 0.9586 0.094 Uiso 1 1 calc R
H7C H 0.5074 0.2353 1.0041 0.094 Uiso 1 1 calc R
C8 C 0.2744(3) 0.1909(3) 0.8663(2) 0.0327(11) Uani 1 1 d .
H8 H 0.2317 0.2399 0.8795 0.039 Uiso 1 1 calc R
C9 C 0.2606(3) 0.1421(3) 0.7868(2) 0.0310(10) Uani 1 1 d .
C10 C 0.1834(3) 0.1688(3) 0.7194(2) 0.0322(10) Uani 1 1 d .
C11 C 0.0965(3) 0.2124(3) 0.7652(3) 0.0517(14) Uani 1 1 d .
H11A H 0.0487 0.2285 0.7201 0.078 Uiso 1 1 calc R
H11B H 0.1163 0.2683 0.7970 0.078 Uiso 1 1 calc R
H11C H 0.0691 0.1684 0.8076 0.078 Uiso 1 1 calc R
C12 C 0.2245(3) 0.2386(4) 0.6532(3) 0.0620(16) Uani 1 1 d .
H12A H 0.1752 0.2561 0.6101 0.093 Uiso 1 1 calc R
H12B H 0.2786 0.2109 0.6217 0.093 Uiso 1 1 calc R
H12C H 0.2460 0.2935 0.6856 0.093 Uiso 1 1 calc R
C13 C 0.1480(3) 0.0845(4) 0.6663(3) 0.0575(15) Uani 1 1 d .
H13A H 0.0985 0.1039 0.6242 0.086 Uiso 1 1 calc R
H13B H 0.1217 0.0388 0.7076 0.086 Uiso 1 1 calc R
H13C H 0.2014 0.0573 0.6334 0.086 Uiso 1 1 calc R
C14 C 0.3257(3) 0.0727(3) 0.7685(2) 0.0294(10) Uani 1 1 d .
H14 H 0.3188 0.0388 0.7147 0.035 Uiso 1 1 calc R
C15 C 0.5454(3) -0.0063(3) 0.6976(2) 0.0296(10) Uani 1 1 d .
C16 C 0.6438(3) 0.0084(3) 0.6957(2) 0.0306(10) Uani 1 1 d .
C17 C 0.6912(3) 0.0397(3) 0.6186(2) 0.0306(10) Uani 1 1 d .
C18 C 0.7993(3) 0.0587(3) 0.6182(3) 0.0347(11) Uani 1 1 d .
C19 C 0.8231(3) 0.1340(3) 0.6865(3) 0.0486(13) Uani 1 1 d .
H19A H 0.7873 0.1900 0.6722 0.073 Uiso 1 1 calc R
H19B H 0.8916 0.1472 0.6846 0.073 Uiso 1 1 calc R
H19C H 0.8057 0.1127 0.7464 0.073 Uiso 1 1 calc R
C20 C 0.8551(3) -0.0297(3) 0.6405(3) 0.0430(12) Uani 1 1 d .
H20A H 0.8402 -0.0774 0.5964 0.065 Uiso 1 1 calc R
H20B H 0.8369 -0.0513 0.7001 0.065 Uiso 1 1 calc R
H20C H 0.9236 -0.0166 0.6393 0.065 Uiso 1 1 calc R
C21 C 0.8334(3) 0.0919(4) 0.5267(3) 0.0521(14) Uani 1 1 d .
H21A H 0.8001 0.1489 0.5109 0.078 Uiso 1 1 calc R
H21B H 0.8199 0.0445 0.4819 0.078 Uiso 1 1 calc R
H21C H 0.9022 0.1035 0.5288 0.078 Uiso 1 1 calc R
C22 C 0.6343(3) 0.0556(3) 0.5437(2) 0.0328(11) Uani 1 1 d .
H22 H 0.6644 0.0781 0.4913 0.039 Uiso 1 1 calc R
C23 C 0.5356(3) 0.0403(3) 0.5410(2) 0.0299(10) Uani 1 1 d .
C24 C 0.4771(3) 0.0606(3) 0.4563(2) 0.0342(11) Uani 1 1 d .
C25 C 0.5335(3) 0.0376(3) 0.3711(2) 0.0463(13) Uani 1 1 d .
H25A H 0.5490 -0.0283 0.3706 0.069 Uiso 1 1 calc R
H25B H 0.5926 0.0736 0.3700 0.069 Uiso 1 1 calc R
H25C H 0.4949 0.0527 0.3186 0.069 Uiso 1 1 calc R
C26 C 0.4534(4) 0.1637(3) 0.4560(3) 0.0536(14) Uani 1 1 d .
H26A H 0.5127 0.1995 0.4568 0.080 Uiso 1 1 calc R
H26B H 0.4153 0.1788 0.5088 0.080 Uiso 1 1 calc R
H26C H 0.4171 0.1788 0.4021 0.080 Uiso 1 1 calc R
C27 C 0.3829(3) 0.0068(4) 0.4555(3) 0.0486(13) Uani 1 1 d .
H27A H 0.3963 -0.0594 0.4553 0.073 Uiso 1 1 calc R
H27B H 0.3465 0.0230 0.4019 0.073 Uiso 1 1 calc R
H27C H 0.3457 0.0226 0.5087 0.073 Uiso 1 1 calc R
C28 C 0.4931(3) 0.0101(3) 0.6188(2) 0.0299(9) Uani 1 1 d .
H28 H 0.4261 0.0000 0.6193 0.036 Uiso 1 1 calc R
C29 C 0.4340(3) -0.1514(3) 0.7985(3) 0.0384(11) Uani 1 1 d .
C30 C 0.5145(3) -0.2218(3) 0.7870(3) 0.0581(14) Uani 1 1 d .
H30A H 0.5615 -0.2135 0.8346 0.087 Uiso 1 1 calc R
H30B H 0.5453 -0.2125 0.7289 0.087 Uiso 1 1 calc R
H30C H 0.4882 -0.2842 0.7899 0.087 Uiso 1 1 calc R
C31 C 0.3859(3) -0.1672(4) 0.8892(3) 0.0521(14) Uani 1 1 d .
H31A H 0.4329 -0.1593 0.9369 0.078 Uiso 1 1 calc R
H31B H 0.3599 -0.2299 0.8915 0.078 Uiso 1 1 calc R
H31C H 0.3341 -0.1226 0.8970 0.078 Uiso 1 1 calc R
C32 C 0.3611(3) -0.1642(3) 0.7243(3) 0.0537(14) Uani 1 1 d .
H32A H 0.3920 -0.1545 0.6663 0.080 Uiso 1 1 calc R
H32B H 0.3094 -0.1194 0.7317 0.080 Uiso 1 1 calc R
H32C H 0.3351 -0.2268 0.7269 0.080 Uiso 1 1 calc R
O1 O 0.4839(2) 0.0822(2) 0.96360(17) 0.0460(8) Uani 1 1 d .
H1' H 0.5093 0.0195 0.9277 0.055 Uiso 1 1 d R
O2 O 0.69796(19) -0.0068(2) 0.77132(16) 0.0456(9) Uani 1 1 d .
H2' H 0.6422 -0.0089 0.8116 0.055 Uiso 1 1 d R
P1 P 0.49326(7) -0.03649(8) 0.80576(6) 0.0315(3) Uani 1 1 d .

loop_
_atom_site_aniso_label
_atom_site_aniso_U_11
_atom_site_aniso_U_22
_atom_site_aniso_U_33
_atom_site_aniso_U_23
_atom_site_aniso_U_13
_atom_site_aniso_U_12
C1 0.032(2) 0.030(3) 0.025(2) 0.0009(18) 0.0009(17) -0.001(2)
C2 0.033(3) 0.034(3) 0.026(2) 0.005(2) -0.0023(19) -0.001(2)
C3 0.036(3) 0.024(3) 0.029(2) 0.0022(19) 0.0025(19) 0.000(2)
C4 0.053(3) 0.036(3) 0.034(2) -0.001(2) -0.004(2) -0.002(3)
C5 0.074(4) 0.053(4) 0.035(3) 0.005(2) 0.005(2) 0.003(3)
C6 0.080(4) 0.054(4) 0.051(3) -0.017(3) -0.015(3) 0.019(3)
C7 0.080(4) 0.054(4) 0.055(3) -0.001(3) -0.015(3) -0.021(3)
C8 0.038(3) 0.022(3) 0.038(2) 0.0001(19) 0.003(2) 0.000(2)
C9 0.025(2) 0.033(3) 0.035(2) 0.001(2) 0.0039(18) 0.000(2)
C10 0.027(2) 0.033(3) 0.037(2) 0.006(2) 0.0008(19) 0.002(2)
C11 0.031(3) 0.072(4) 0.052(3) -0.004(3) -0.002(2) 0.008(3)
C12 0.046(3) 0.076(4) 0.064(3) 0.030(3) -0.010(3) -0.001(3)
C13 0.054(3) 0.054(4) 0.065(3) -0.011(3) -0.026(3) 0.004(3)
C14 0.025(2) 0.037(3) 0.027(2) -0.0007(19) -0.0021(18) -0.008(2)
C15 0.030(2) 0.034(3) 0.025(2) 0.002(2) 0.0017(18) 0.0026(19)
C16 0.030(2) 0.033(3) 0.029(2) -0.001(2) -0.0083(19) 0.0065(19)
C17 0.027(2) 0.034(3) 0.030(2) -0.001(2) 0.0033(18) 0.002(2)
C18 0.027(2) 0.037(3) 0.040(2) -0.002(2) -0.0005(19) -0.006(2)
C19 0.032(3) 0.052(4) 0.062(3) -0.010(3) 0.001(2) -0.007(2)
C20 0.030(2) 0.052(3) 0.048(3) -0.005(2) 0.002(2) 0.006(2)
C21 0.031(3) 0.079(4) 0.046(3) 0.010(3) 0.005(2) -0.001(3)
C22 0.038(3) 0.033(3) 0.028(2) 0.0023(19) 0.0072(19) -0.005(2)
C23 0.032(2) 0.029(3) 0.029(2) 0.0021(19) 0.0004(17) 0.004(2)
C24 0.042(3) 0.034(3) 0.027(2) 0.0007(18) -0.0047(19) 0.002(2)
C25 0.051(3) 0.061(4) 0.027(2) 0.000(2) -0.0005(19) -0.002(3)
C26 0.067(3) 0.048(4) 0.045(3) 0.001(2) -0.010(2) 0.014(3)
C27 0.043(3) 0.065(4) 0.038(2) 0.005(2) -0.013(2) -0.011(3)
C28 0.022(2) 0.031(3) 0.036(2) 0.0003(18) 0.0012(19) 0.000(2)
C29 0.033(3) 0.042(3) 0.040(3) 0.009(2) 0.002(2) 0.001(2)
C30 0.061(3) 0.044(3) 0.070(3) 0.004(3) 0.013(3) 0.013(3)
C31 0.046(3) 0.058(4) 0.052(3) 0.016(3) 0.009(2) -0.005(3)
C32 0.057(3) 0.043(3) 0.062(3) 0.010(3) -0.014(3) -0.017(3)
O1 0.0392(18) 0.063(2) 0.0361(15) -0.0101(14) -0.0100(15) 0.0105(17)
O2 0.0265(16) 0.078(3) 0.0319(15) 0.0076(15) -0.0031(12) -0.0044(16)
P1 0.0279(6) 0.0384(7) 0.0281(5) 0.0024(5) 0.0006(5) 0.0035(6)

loop_
_atom_type_symbol
_atom_type_description
_atom_type_scat_dispersion_real
_atom_type_scat_dispersion_imag
_atom_type_scat_source
C C 0.0033 0.0016 'International Tables Vol C Tables 4.2.6.8 and 6.1.1.4'
H H 0.0000 0.0000 'International Tables Vol C Tables 4.2.6.8 and 6.1.1.4'
O O 0.0106 0.0060 'International Tables Vol C Tables 4.2.6.8 and 6.1.1.4'
P P 0.1023 0.0942 'International Tables Vol C Tables 4.2.6.8 and 6.1.1.4'
Cl Cl 0.1484 0.1585 'International Tables Vol C Tables 4.2.6.8 and 6.1.1.4'
Ta Ta -0.7052 6.5227 'International Tables Vol C Tables 4.2.6.8 and 6.1.1.4'

loop_
_geom_angle_atom_site_label_1
_geom_angle_atom_site_label_2
_geom_angle_atom_site_label_3
_geom_angle
C14 C1 C2 118.3(4)
C14 C1 P1 126.5(3)
C2 C1 P1 115.2(3)
O1 C2 C3 118.0(3)
O1 C2 C1 120.8(4)
C3 C2 C1 121.2(4)
C8 C3 C2 117.0(3)
C8 C3 C4 121.9(4)
C2 C3 C4 121.1(4)
C6 C4 C7 108.1(4)
C6 C4 C5 108.1(4)
C7 C4 C5 109.2(4)
C6 C4 C3 111.9(4)
C7 C4 C3 109.1(4)
C5 C4 C3 110.4(4)
C4 C5 H5A 109.5
C4 C5 H5B 109.5
H5A C5 H5B 109.5
C4 C5 H5C 109.5
H5A C5 H5C 109.5
H5B C5 H5C 109.5
C4 C6 H6A 109.5
C4 C6 H6B 109.5
H6A C6 H6B 109.5
C4 C6 H6C 109.5
H6A C6 H6C 109.5
H6B C6 H6C 109.5
C4 C7 H7A 109.5
C4 C7 H7B 109.5
H7A C7 H7B 109.5
C4 C7 H7C 109.5
H7A C7 H7C 109.5
H7B C7 H7C 109.5
C9 C8 C3 124.0(4)
C9 C8 H8 118.0
C3 C8 H8 118.0
C14 C9 C8 116.4(4)
C14 C9 C10 121.3(3)
C8 C9 C10 122.1(4)
C9 C10 C11 111.8(3)
C9 C10 C12 109.2(3)
C11 C10 C12 108.4(4)
C9 C10 C13 111.6(4)
C11 C10 C13 107.6(3)
C12 C10 C13 108.2(4)
C10 C11 H11A 109.5
C10 C11 H11B 109.5
H11A C11 H11B 109.5
C10 C11 H11C 109.5
H11A C11 H11C 109.5
H11B C11 H11C 109.5
C10 C12 H12A 109.5
C10 C12 H12B 109.5
H12A C12 H12B 109.5
C10 C12 H12C 109.5
H12A C12 H12C 109.5
H12B C12 H12C 109.5
C10 C13 H13A 109.5
C10 C13 H13B 109.5
H13A C13 H13B 109.5
C10 C13 H13C 109.5
H13A C13 H13C 109.5
H13B C13 H13C 109.5
C9 C14 C1 123.0(4)
C9 C14 H14 118.5
C1 C14 H14 118.5
C16 C15 C28 118.1(3)
C16 C15 P1 116.7(3)
C28 C15 P1 125.0(3)
O2 C16 C15 120.1(3)
O2 C16 C17 117.7(3)
C15 C16 C17 122.1(3)
C22 C17 C16 116.3(4)
C22 C17 C18 122.0(3)
C16 C17 C18 121.7(3)
C19 C18 C21 107.8(4)
C19 C18 C20 109.7(3)
C21 C18 C20 107.4(3)
C19 C18 C17 109.8(3)
C21 C18 C17 111.6(3)
C20 C18 C17 110.5(3)
C18 C19 H19A 109.5
C18 C19 H19B 109.5
H19A C19 H19B 109.5
C18 C19 H19C 109.5
H19A C19 H19C 109.5
H19B C19 H19C 109.5
C18 C20 H20A 109.5
C18 C20 H20B 109.5
H20A C20 H20B 109.5
C18 C20 H20C 109.5
H20A C20 H20C 109.5
H20B C20 H20C 109.5
C18 C21 H21A 109.5
C18 C21 H21B 109.5
H21A C21 H21B 109.5
C18 C21 H21C 109.5
H21A C21 H21C 109.5
H21B C21 H21C 109.5
C17 C22 C23 124.2(3)
C17 C22 H22 117.9
C23 C22 H22 117.9
C28 C23 C22 116.9(3)
C28 C23 C24 121.7(3)
C22 C23 C24 121.4(3)
C27 C24 C25 109.0(3)
C27 C24 C26 108.0(4)
C25 C24 C26 108.7(3)
C27 C24 C23 111.6(3)
C25 C24 C23 111.6(3)
C26 C24 C23 107.8(3)
C24 C25 H25A 109.5
C24 C25 H25B 109.5
H25A C25 H25B 109.5
C24 C25 H25C 109.5
H25A C25 H25C 109.5
H25B C25 H25C 109.5
C24 C26 H26A 109.5
C24 C26 H26B 109.5
H26A C26 H26B 109.5
C24 C26 H26C 109.5
H26A C26 H26C 109.5
H26B C26 H26C 109.5
C24 C27 H27A 109.5
C24 C27 H27B 109.5
H27A C27 H27B 109.5
C24 C27 H27C 109.5
H27A C27 H27C 109.5
H27B C27 H27C 109.5
C23 C28 C15 122.4(4)
C23 C28 H28 118.8
C15 C28 H28 118.8
C32 C29 C30 109.4(4)
C32 C29 C31 109.5(4)
C30 C29 C31 108.9(4)
C32 C29 P1 116.8(3)
C30 C29 P1 105.9(3)
C31 C29 P1 106.1(3)
C29 C30 H30A 109.5
C29 C30 H30B 109.5
H30A C30 H30B 109.5
C29 C30 H30C 109.5
H30A C30 H30C 109.5
H30B C30 H30C 109.5
C29 C31 H31A 109.5
C29 C31 H31B 109.5
H31A C31 H31B 109.5
C29 C31 H31C 109.5
H31A C31 H31C 109.5
H31B C31 H31C 109.5
C29 C32 H32A 109.5
C29 C32 H32B 109.5
H32A C32 H32B 109.5
C29 C32 H32C 109.5
H32A C32 H32C 109.5
H32B C32 H32C 109.5
C2 O1 H1' 95.2
C16 O2 H2' 94.1
C1 P1 C15 105.16(17)
C1 P1 C29 108.04(18)
C15 P1 C29 109.84(18)

loop_
_geom_bond_atom_site_label_1
_geom_bond_atom_site_label_2
_geom_bond_distance
C1 C14 1.398(5)
C1 C2 1.405(5)
C1 P1 1.832(4)
C2 O1 1.374(4)
C2 C3 1.410(6)
C3 C8 1.395(5)
C3 C4 1.543(5)
C4 C6 1.523(6)
C4 C7 1.541(6)
C4 C5 1.531(6)
C5 H5A 0.9800
C5 H5B 0.9800
C5 H5C 0.9800
C6 H6A 0.9800
C6 H6B 0.9800
C6 H6C 0.9800
C7 H7A 0.9800
C7 H7B 0.9800
C7 H7C 0.9800
C8 C9 1.399(5)
C8 H8 0.9500
C9 C14 1.387(5)
C9 C10 1.530(5)
C10 C11 1.536(5)
C10 C12 1.529(6)
C10 C13 1.542(6)
C11 H11A 0.9800
C11 H11B 0.9800
C11 H11C 0.9800
C12 H12A 0.9800
C12 H12B 0.9800
C12 H12C 0.9800
C13 H13A 0.9800
C13 H13B 0.9800
C13 H13C 0.9800
C14 H14 0.9500
C15 C16 1.398(5)
C15 C28 1.410(5)
C15 P1 1.832(4)
C16 O2 1.382(4)
C16 C17 1.408(5)
C17 C22 1.395(5)
C17 C18 1.542(5)
C18 C19 1.534(6)
C18 C21 1.530(5)
C18 C20 1.539(6)
C19 H19A 0.9800
C19 H19B 0.9800
C19 H19C 0.9800
C20 H20A 0.9800
C20 H20B 0.9800
C20 H20C 0.9800
C21 H21A 0.9800
C21 H21B 0.9800
C21 H21C 0.9800
C22 C23 1.403(5)
C22 H22 0.9500
C23 C28 1.382(5)
C23 C24 1.540(5)
C24 C27 1.535(6)
C24 C25 1.539(5)
C24 C26 1.532(6)
C25 H25A 0.9800
C25 H25B 0.9800
C25 H25C 0.9800
C26 H26A 0.9800
C26 H26B 0.9800
C26 H26C 0.9800
C27 H27A 0.9800
C27 H27B 0.9800
C27 H27C 0.9800
C28 H28 0.9500
C29 C32 1.522(6)
C29 C30 1.532(6)
C29 C31 1.535(5)
C29 P1 1.867(4)
C30 H30A 0.9800
C30 H30B 0.9800
C30 H30C 0.9800
C31 H31A 0.9800
C31 H31B 0.9800
C31 H31C 0.9800
C32 H32A 0.9800
C32 H32B 0.9800
C32 H32C 0.9800
O1 H1' 1.1151
O2 H2' 0.9887

loop_
_cod_related_entry_id
_cod_related_entry_database
_cod_related_entry_code
1 ChemSpider 29434425
